data_2229995
loop_
_publ_author_name
'Betz, Richard'
'Gerber, Thomas'
'Hosten, Eric'
'Schalekamp, Henk'

_publ_section_title
;
 Redetermined structure of diphenylphosphonimidotriphenylphosphorane:
 location of the hydrogen atoms and analysis of the intermolecular
 interactions
;
_journal_coeditor_code HB5826
_journal_issue 5
_journal_name_full 'Acta Crystallographica Section E'
_journal_page_first o1028
_journal_page_last o1029
_journal_paper_doi 10.1107/S1600536811011500
_journal_volume 67
_journal_year 2011
_chemical_formula_iupac 'C30 H25 N O P2'
_chemical_formula_moiety 'C30 H25 N O P2'
_chemical_formula_sum 'C30 H25 N O P2'
_chemical_formula_weight 477.45
_chemical_melting_point_gt 442
_chemical_melting_point_lt 445
_chemical_name_common
;
Diphenylphosphonimidotriphenylphosphorane
;
_chemical_name_systematic
;
Diphenylphosphonimidotriphenylphosphorane
;
_space_group_IT_number 33
_symmetry_cell_setting orthorhombic
_symmetry_space_group_name_Hall 'P 2c -2n'
_symmetry_space_group_name_H-M 'P n a 21'
_atom_sites_solution_hydrogens geom
_atom_sites_solution_primary direct
_atom_sites_solution_secondary difmap
_audit_creation_method SHELXL-97
_cell_angle_alpha 90.00
_cell_angle_beta 90.00
_cell_angle_gamma 90.00
_cell_formula_units_Z 4
_cell_length_a 17.6607(12)
_cell_length_b 15.1593(10)
_cell_length_c 8.9192(6)
_cell_measurement_reflns_used 9977
_cell_measurement_temperature 200(2)
_cell_measurement_theta_max 28.31
_cell_measurement_theta_min 2.67
_cell_volume 2387.9(3)
_computing_cell_refinement 'SAINT (Bruker, 2010)'
_computing_data_collection 'APEX2 (Bruker, 2010)'
_computing_data_reduction 'SAINT (Bruker, 2010)'
_computing_molecular_graphics 'ORTEPIII (Farrugia, 1997) and MERCURY (Macrae et al., 2006)'
_computing_publication_material 'SHELXL97 (Sheldrick, 2008) and PLATON (Spek, 2003)'
_computing_structure_refinement 'SHELXL97 (Sheldrick, 2008)'
_computing_structure_solution 'SHELXS97 (Sheldrick, 2008)'
_diffrn_ambient_temperature 200(2)
_diffrn_measured_fraction_theta_full 0.997
_diffrn_measured_fraction_theta_max 0.997
_diffrn_measurement_device_type 'Bruker APEXII CCD'
_diffrn_measurement_method '\f and \w scans'
_diffrn_radiation_monochromator graphite
_diffrn_radiation_source 'fine-focus sealed tube'
_diffrn_radiation_type MoK\a
_diffrn_radiation_wavelength 0.71073
_diffrn_reflns_av_R_equivalents 0.0209
_diffrn_reflns_av_sigmaI/netI 0.0149
_diffrn_reflns_limit_h_max 23
_diffrn_reflns_limit_h_min -22
_diffrn_reflns_limit_k_max 16
_diffrn_reflns_limit_k_min -20
_diffrn_reflns_limit_l_max 11
_diffrn_reflns_limit_l_min -7
_diffrn_reflns_number 12511
_diffrn_reflns_theta_full 28.34
_diffrn_reflns_theta_max 28.34
_diffrn_reflns_theta_min 2.89
_exptl_absorpt_coefficient_mu 0.206
_exptl_absorpt_correction_type none
_exptl_crystal_colour colourless
_exptl_crystal_density_diffrn 1.328
_exptl_crystal_density_method 'not measured'
_exptl_crystal_description block
_exptl_crystal_F_000 1000
_exptl_crystal_size_max 0.88
_exptl_crystal_size_mid 0.42
_exptl_crystal_size_min 0.31
_refine_diff_density_max 0.207
_refine_diff_density_min -0.254
_refine_ls_abs_structure_details 'Flack (1983), 1332 Friedel pairs'
_refine_ls_abs_structure_Flack -0.03(6)
_refine_ls_extinction_method none
_refine_ls_goodness_of_fit_ref 1.108
_refine_ls_hydrogen_treatment constr
_refine_ls_matrix_type full
_refine_ls_number_parameters 307
_refine_ls_number_reflns 4498
_refine_ls_number_restraints 1
_refine_ls_restrained_S_all 1.108
_refine_ls_R_factor_all 0.0292
_refine_ls_R_factor_gt 0.0273
_refine_ls_shift/su_max 0.000
_refine_ls_shift/su_mean 0.000
_refine_ls_structure_factor_coef Fsqd
_refine_ls_weighting_details 'calc w=1/[\s^2^(Fo^2^)+(0.0452P)^2^+0.5077P] where P=(Fo^2^+2Fc^2^)/3'
_refine_ls_weighting_scheme calc
_refine_ls_wR_factor_gt 0.0739
_refine_ls_wR_factor_ref 0.0763
_reflns_number_gt 4348
_reflns_number_total 4498
_reflns_threshold_expression I>2\s(I)
_cod_data_source_file hb5826.cif
_cod_data_source_block I
_cod_database_code 2229995
_cod_database_fobs_code 2229995

loop_
_symmetry_equiv_pos_as_xyz
'x, y, z'
'-x, -y, z+1/2'
'x+1/2, -y+1/2, z'
'-x+1/2, y+1/2, z+1/2'

loop_
_atom_site_type_symbol
_atom_site_label
_atom_site_fract_x
_atom_site_fract_y
_atom_site_fract_z
_atom_site_U_iso_or_equiv
_atom_site_adp_type
_atom_site_calc_flag
_atom_site_refinement_flags
_atom_site_occupancy
_atom_site_disorder_assembly
_atom_site_disorder_group
P P1 0.083912(19) 0.16050(2) 0.55082(5) 0.02138(9) Uani d . 1 . .
P P2 0.227542(18) 0.05280(2) 0.53590(6) 0.02115(9) Uani d . 1 . .
O O1 0.08330(6) 0.21271(8) 0.40946(15) 0.0276(3) Uani d . 1 . .
N N1 0.15673(7) 0.10297(9) 0.59418(19) 0.0272(3) Uani d . 1 . .
C C11 0.06899(9) 0.23246(11) 0.7102(2) 0.0251(3) Uani d . 1 . .
C C12 0.02931(10) 0.31087(11) 0.6883(3) 0.0327(4) Uani d . 1 . .
H H12 0.0132 0.3268 0.5903 0.039 Uiso calc R 1 . .
C C13 0.01304(11) 0.36602(13) 0.8084(3) 0.0420(5) Uani d . 1 . .
H H13 -0.0139 0.4194 0.7924 0.050 Uiso calc R 1 . .
C C14 0.03602(12) 0.34320(14) 0.9502(3) 0.0440(5) Uani d . 1 . .
H H14 0.0252 0.3813 1.0321 0.053 Uiso calc R 1 . .
C C15 0.07484(12) 0.26496(15) 0.9752(3) 0.0426(5) Uani d . 1 . .
H H15 0.0898 0.2489 1.0738 0.051 Uiso calc R 1 . .
C C16 0.09162(10) 0.21044(13) 0.8546(2) 0.0336(4) Uani d . 1 . .
H H16 0.1190 0.1573 0.8710 0.040 Uiso calc R 1 . .
C C21 0.00231(8) 0.08902(9) 0.5576(2) 0.0228(3) Uani d . 1 . .
C C22 -0.05883(9) 0.10711(11) 0.4654(2) 0.0294(4) Uani d . 1 . .
H H22 -0.0563 0.1549 0.3968 0.035 Uiso calc R 1 . .
C C23 -0.12411(10) 0.05546(13) 0.4728(2) 0.0358(4) Uani d . 1 . .
H H23 -0.1663 0.0687 0.4106 0.043 Uiso calc R 1 . .
C C24 -0.12731(9) -0.01467(12) 0.5705(2) 0.0357(4) Uani d . 1 . .
H H24 -0.1714 -0.0504 0.5741 0.043 Uiso calc R 1 . .
C C25 -0.06683(10) -0.03348(12) 0.6635(2) 0.0331(4) Uani d . 1 . .
H H25 -0.0693 -0.0819 0.7309 0.040 Uiso calc R 1 . .
C C26 -0.00227(9) 0.01904(11) 0.6576(2) 0.0286(4) Uani d . 1 . .
H H26 0.0391 0.0069 0.7225 0.034 Uiso calc R 1 . .
C C31 0.29089(9) 0.11812(11) 0.4214(2) 0.0250(3) Uani d . 1 . .
C C32 0.26144(10) 0.18326(12) 0.3296(2) 0.0352(4) Uani d . 1 . .
H H32 0.2087 0.1958 0.3315 0.042 Uiso calc R 1 . .
C C33 0.30909(12) 0.23043(13) 0.2347(3) 0.0421(5) Uani d . 1 . .
H H33 0.2887 0.2747 0.1711 0.051 Uiso calc R 1 . .
C C34 0.38560(11) 0.21312(13) 0.2327(2) 0.0378(4) Uani d . 1 . .
H H34 0.4179 0.2455 0.1676 0.045 Uiso calc R 1 . .
C C35 0.41530(10) 0.14935(15) 0.3242(3) 0.0404(5) Uani d . 1 . .
H H35 0.4681 0.1377 0.3222 0.048 Uiso calc R 1 . .
C C36 0.36879(10) 0.10175(14) 0.4197(2) 0.0350(4) Uani d . 1 . .
H H36 0.3898 0.0581 0.4839 0.042 Uiso calc R 1 . .
C C41 0.28149(8) 0.01741(10) 0.6966(2) 0.0222(3) Uani d . 1 . .
C C42 0.31729(9) -0.06444(11) 0.7022(2) 0.0288(4) Uani d . 1 . .
H H42 0.3146 -0.1031 0.6186 0.035 Uiso calc R 1 . .
C C43 0.35690(10) -0.08954(12) 0.8295(2) 0.0340(4) Uani d . 1 . .
H H43 0.3809 -0.1456 0.8334 0.041 Uiso calc R 1 . .
C C44 0.36148(10) -0.03317(14) 0.9506(2) 0.0375(4) Uani d . 1 . .
H H44 0.3886 -0.0504 1.0378 0.045 Uiso calc R 1 . .
C C45 0.32647(11) 0.04883(13) 0.9453(2) 0.0372(4) Uani d . 1 . .
H H45 0.3301 0.0878 1.0284 0.045 Uiso calc R 1 . .
C C46 0.28624(9) 0.07380(11) 0.8190(2) 0.0290(4) Uani d . 1 . .
H H46 0.2618 0.1296 0.8161 0.035 Uiso calc R 1 . .
C C51 0.20882(9) -0.04527(11) 0.4262(2) 0.0252(3) Uani d . 1 . .
C C52 0.25999(10) -0.07830(13) 0.3230(2) 0.0335(4) Uani d . 1 . .
H H52 0.3072 -0.0494 0.3088 0.040 Uiso calc R 1 . .
C C53 0.24317(12) -0.15319(13) 0.2399(3) 0.0402(5) Uani d . 1 . .
H H53 0.2786 -0.1757 0.1695 0.048 Uiso calc R 1 . .
C C54 0.17403(12) -0.19490(12) 0.2607(3) 0.0396(5) Uani d . 1 . .
H H54 0.1617 -0.2456 0.2030 0.047 Uiso calc R 1 . .
C C55 0.12324(11) -0.16321(12) 0.3645(3) 0.0369(4) Uani d . 1 . .
H H55 0.0763 -0.1926 0.3792 0.044 Uiso calc R 1 . .
C C56 0.14026(9) -0.08887(11) 0.4474(2) 0.0310(4) Uani d . 1 . .
H H56 0.1050 -0.0674 0.5192 0.037 Uiso calc R 1 . .

loop_
_atom_site_aniso_label
_atom_site_aniso_U_11
_atom_site_aniso_U_22
_atom_site_aniso_U_33
_atom_site_aniso_U_12
_atom_site_aniso_U_13
_atom_site_aniso_U_23
P1 0.01837(15) 0.02043(17) 0.0254(2) 0.00090(11) 0.00122(16) 0.00224(17)
P2 0.01691(14) 0.02080(17) 0.0257(2) 0.00025(12) -0.00016(17) 0.00197(17)
O1 0.0292(6) 0.0257(6) 0.0280(7) 0.0001(4) 0.0027(5) 0.0053(5)
N1 0.0199(5) 0.0267(6) 0.0351(8) 0.0034(5) 0.0010(5) 0.0037(6)
C11 0.0199(6) 0.0245(8) 0.0308(9) -0.0035(6) 0.0018(6) -0.0028(7)
C12 0.0298(8) 0.0289(8) 0.0395(11) 0.0029(6) 0.0048(8) 0.0001(8)
C13 0.0428(10) 0.0290(9) 0.0542(14) 0.0017(8) 0.0125(10) -0.0085(9)
C14 0.0450(10) 0.0417(11) 0.0452(13) -0.0110(8) 0.0144(10) -0.0188(10)
C15 0.0421(10) 0.0524(12) 0.0333(11) -0.0127(9) -0.0004(9) -0.0061(9)
C16 0.0309(8) 0.0361(9) 0.0338(10) -0.0025(7) -0.0022(8) -0.0020(8)
C21 0.0199(6) 0.0213(6) 0.0271(9) 0.0013(5) 0.0022(6) -0.0025(7)
C22 0.0264(7) 0.0307(8) 0.0312(9) 0.0017(6) -0.0034(7) -0.0001(7)
C23 0.0232(7) 0.0444(10) 0.0398(11) 0.0007(7) -0.0051(7) -0.0080(9)
C24 0.0265(7) 0.0418(9) 0.0388(11) -0.0100(6) 0.0079(7) -0.0124(8)
C25 0.0346(8) 0.0314(8) 0.0332(10) -0.0077(7) 0.0073(8) 0.0006(8)
C26 0.0258(7) 0.0317(8) 0.0282(9) -0.0022(6) 0.0002(7) 0.0028(7)
C31 0.0232(7) 0.0257(7) 0.0262(8) -0.0035(6) 0.0031(6) -0.0017(7)
C32 0.0318(8) 0.0326(9) 0.0411(12) 0.0050(7) 0.0094(8) 0.0071(8)
C33 0.0481(10) 0.0323(9) 0.0460(12) 0.0030(8) 0.0174(10) 0.0110(9)
C34 0.0417(10) 0.0398(10) 0.0320(10) -0.0152(8) 0.0124(8) -0.0041(8)
C35 0.0238(8) 0.0626(13) 0.0348(11) -0.0106(8) 0.0025(8) -0.0013(10)
C36 0.0243(7) 0.0480(10) 0.0328(10) -0.0023(7) -0.0012(7) 0.0056(8)
C41 0.0186(6) 0.0234(7) 0.0247(8) -0.0013(5) -0.0001(6) 0.0030(6)
C42 0.0257(7) 0.0273(8) 0.0335(10) 0.0035(6) -0.0004(7) -0.0010(7)
C43 0.0290(8) 0.0324(8) 0.0407(11) 0.0042(6) -0.0041(8) 0.0091(8)
C44 0.0316(8) 0.0503(11) 0.0305(10) 0.0008(7) -0.0061(7) 0.0094(9)
C45 0.0346(9) 0.0451(10) 0.0319(10) -0.0010(7) -0.0040(8) -0.0076(9)
C46 0.0255(7) 0.0279(8) 0.0335(10) 0.0004(6) -0.0005(7) -0.0030(8)
C51 0.0232(7) 0.0239(7) 0.0284(9) 0.0016(5) -0.0052(6) 0.0014(6)
C52 0.0289(8) 0.0379(9) 0.0339(11) 0.0013(7) -0.0019(7) -0.0064(8)
C53 0.0417(10) 0.0382(10) 0.0407(12) 0.0087(8) -0.0027(9) -0.0109(9)
C54 0.0471(10) 0.0272(8) 0.0443(12) 0.0033(7) -0.0163(9) -0.0032(8)
C55 0.0346(8) 0.0282(8) 0.0480(12) -0.0054(7) -0.0104(9) 0.0039(8)
C56 0.0265(7) 0.0286(8) 0.0379(10) -0.0019(6) -0.0023(7) 0.0012(8)

loop_
_atom_type_symbol
_atom_type_description
_atom_type_scat_dispersion_real
_atom_type_scat_dispersion_imag
_atom_type_scat_source
C C 0.0033 0.0016 'International Tables Vol C Tables 4.2.6.8 and 6.1.1.4'
H H 0.0000 0.0000 'International Tables Vol C Tables 4.2.6.8 and 6.1.1.4'
N N 0.0061 0.0033 'International Tables Vol C Tables 4.2.6.8 and 6.1.1.4'
O O 0.0106 0.0060 'International Tables Vol C Tables 4.2.6.8 and 6.1.1.4'
P P 0.1023 0.0942 'International Tables Vol C Tables 4.2.6.8 and 6.1.1.4'

loop_
_geom_angle_atom_site_label_1
_geom_angle_atom_site_label_2
_geom_angle_atom_site_label_3
_geom_angle_site_symmetry_1
_geom_angle_site_symmetry_3
_geom_angle
_geom_angle_publ_flag
O1 P1 N1 . . 120.00(8) ?
O1 P1 C21 . . 110.00(8) ?
N1 P1 C21 . . 107.83(7) ?
O1 P1 C11 . . 110.08(7) ?
N1 P1 C11 . . 104.80(8) ?
C21 P1 C11 . . 102.66(7) ?
N1 P2 C41 . . 107.77(8) ?
N1 P2 C31 . . 114.75(7) ?
C41 P2 C31 . . 106.55(7) ?
N1 P2 C51 . . 115.84(7) ?
C41 P2 C51 . . 106.37(8) ?
C31 P2 C51 . . 104.91(8) ?
P2 N1 P1 . . 146.35(12) y
C16 C11 C12 . . 118.64(17) ?
C16 C11 P1 . . 122.75(13) ?
C12 C11 P1 . . 118.51(15) ?
C13 C12 C11 . . 120.6(2) ?
C13 C12 H12 . . 119.7 ?
C11 C12 H12 . . 119.7 ?
C14 C13 C12 . . 119.86(19) ?
C14 C13 H13 . . 120.1 ?
C12 C13 H13 . . 120.1 ?
C13 C14 C15 . . 120.6(2) ?
C13 C14 H14 . . 119.7 ?
C15 C14 H14 . . 119.7 ?
C14 C15 C16 . . 119.3(2) ?
C14 C15 H15 . . 120.3 ?
C16 C15 H15 . . 120.3 ?
C15 C16 C11 . . 120.92(18) ?
C15 C16 H16 . . 119.5 ?
C11 C16 H16 . . 119.5 ?
C22 C21 C26 . . 119.16(14) ?
C22 C21 P1 . . 118.95(13) ?
C26 C21 P1 . . 121.82(12) ?
C21 C22 C23 . . 120.35(17) ?
C21 C22 H22 . . 119.8 ?
C23 C22 H22 . . 119.8 ?
C24 C23 C22 . . 119.84(17) ?
C24 C23 H23 . . 120.1 ?
C22 C23 H23 . . 120.1 ?
C23 C24 C25 . . 120.51(15) ?
C23 C24 H24 . . 119.7 ?
C25 C24 H24 . . 119.7 ?
C24 C25 C26 . . 119.50(18) ?
C24 C25 H25 . . 120.3 ?
C26 C25 H25 . . 120.3 ?
C21 C26 C25 . . 120.63(16) ?
C21 C26 H26 . . 119.7 ?
C25 C26 H26 . . 119.7 ?
C32 C31 C36 . . 119.36(16) ?
C32 C31 P2 . . 119.46(12) ?
C36 C31 P2 . . 121.14(14) ?
C31 C32 C33 . . 119.94(17) ?
C31 C32 H32 . . 120.0 ?
C33 C32 H32 . . 120.0 ?
C34 C33 C32 . . 120.2(2) ?
C34 C33 H33 . . 119.9 ?
C32 C33 H33 . . 119.9 ?
C35 C34 C33 . . 120.16(18) ?
C35 C34 H34 . . 119.9 ?
C33 C34 H34 . . 119.9 ?
C34 C35 C36 . . 120.47(17) ?
C34 C35 H35 . . 119.8 ?
C36 C35 H35 . . 119.8 ?
C35 C36 C31 . . 119.81(18) ?
C35 C36 H36 . . 120.1 ?
C31 C36 H36 . . 120.1 ?
C46 C41 C42 . . 119.50(16) ?
C46 C41 P2 . . 118.28(12) ?
C42 C41 P2 . . 122.22(14) ?
C43 C42 C41 . . 120.15(18) ?
C43 C42 H42 . . 119.9 ?
C41 C42 H42 . . 119.9 ?
C44 C43 C42 . . 120.04(17) ?
C44 C43 H43 . . 120.0 ?
C42 C43 H43 . . 120.0 ?
C43 C44 C45 . . 120.09(18) ?
C43 C44 H44 . . 120.0 ?
C45 C44 H44 . . 120.0 ?
C46 C45 C44 . . 120.07(18) ?
C46 C45 H45 . . 120.0 ?
C44 C45 H45 . . 120.0 ?
C45 C46 C41 . . 120.15(16) ?
C45 C46 H46 . . 119.9 ?
C41 C46 H46 . . 119.9 ?
C52 C51 C56 . . 119.09(16) ?
C52 C51 P2 . . 122.51(13) ?
C56 C51 P2 . . 118.39(14) ?
C51 C52 C53 . . 120.76(17) ?
C51 C52 H52 . . 119.6 ?
C53 C52 H52 . . 119.6 ?
C54 C53 C52 . . 119.33(19) ?
C54 C53 H53 . . 120.3 ?
C52 C53 H53 . . 120.3 ?
C55 C54 C53 . . 120.31(18) ?
C55 C54 H54 . . 119.8 ?
C53 C54 H54 . . 119.8 ?
C54 C55 C56 . . 120.23(18) ?
C54 C55 H55 . . 119.9 ?
C56 C55 H55 . . 119.9 ?
C55 C56 C51 . . 120.27(18) ?
C55 C56 H56 . . 119.9 ?
C51 C56 H56 . . 119.9 ?

loop_
_geom_bond_atom_site_label_1
_geom_bond_atom_site_label_2
_geom_bond_site_symmetry_2
_geom_bond_distance
_geom_bond_publ_flag
P1 O1 . 1.4887(13) ?
P1 N1 . 1.6014(13) y
P1 C21 . 1.8040(15) ?
P1 C11 . 1.8109(18) ?
P2 N1 . 1.5532(13) y
P2 C41 . 1.8027(17) ?
P2 C31 . 1.8099(17) ?
P2 C51 . 1.8099(17) ?
C11 C16 . 1.389(3) ?
C11 C12 . 1.394(2) ?
C12 C13 . 1.389(3) ?
C12 H12 . 0.9500 ?
C13 C14 . 1.373(4) ?
C13 H13 . 0.9500 ?
C14 C15 . 1.388(3) ?
C14 H14 . 0.9500 ?
C15 C16 . 1.388(3) ?
C15 H15 . 0.9500 ?
C16 H16 . 0.9500 ?
C21 C22 . 1.385(2) ?
C21 C26 . 1.388(2) ?
C22 C23 . 1.395(2) ?
C22 H22 . 0.9500 ?
C23 C24 . 1.376(3) ?
C23 H23 . 0.9500 ?
C24 C25 . 1.382(3) ?
C24 H24 . 0.9500 ?
C25 C26 . 1.392(2) ?
C25 H25 . 0.9500 ?
C26 H26 . 0.9500 ?
C31 C32 . 1.384(3) ?
C31 C36 . 1.398(2) ?
C32 C33 . 1.392(3) ?
C32 H32 . 0.9500 ?
C33 C34 . 1.377(3) ?
C33 H33 . 0.9500 ?
C34 C35 . 1.370(3) ?
C34 H34 . 0.9500 ?
C35 C36 . 1.386(3) ?
C35 H35 . 0.9500 ?
C36 H36 . 0.9500 ?
C41 C46 . 1.389(2) ?
C41 C42 . 1.394(2) ?
C42 C43 . 1.387(3) ?
C42 H42 . 0.9500 ?
C43 C44 . 1.380(3) ?
C43 H43 . 0.9500 ?
C44 C45 . 1.389(3) ?
C44 H44 . 0.9500 ?
C45 C46 . 1.384(3) ?
C45 H45 . 0.9500 ?
C46 H46 . 0.9500 ?
C51 C52 . 1.384(3) ?
C51 C56 . 1.392(2) ?
C52 C53 . 1.388(3) ?
C52 H52 . 0.9500 ?
C53 C54 . 1.387(3) ?
C53 H53 . 0.9500 ?
C54 C55 . 1.375(3) ?
C54 H54 . 0.9500 ?
C55 C56 . 1.381(3) ?
C55 H55 . 0.9500 ?
C56 H56 . 0.9500 ?

loop_
_geom_hbond_atom_site_label_D
_geom_hbond_atom_site_label_H
_geom_hbond_atom_site_label_A
_geom_hbond_site_symmetry_A
_geom_hbond_distance_DH
_geom_hbond_distance_HA
_geom_hbond_distance_DA
_geom_hbond_angle_DHA
C32 H32 O1 . 0.95 2.34 3.257(2) 163
C43 H43 O1 4_545 0.95 2.34 3.257(2) 162
C45 H45 Cg1 1_556 0.95 2.92 3.846(2) 165
C55 H55 Cg2 2_554 0.95 2.73 3.644(2) 163

loop_
_geom_torsion_atom_site_label_1
_geom_torsion_atom_site_label_2
_geom_torsion_atom_site_label_3
_geom_torsion_atom_site_label_4
_geom_torsion_site_symmetry_1
_geom_torsion_site_symmetry_2
_geom_torsion_site_symmetry_3
_geom_torsion_site_symmetry_4
_geom_torsion
_geom_torsion_publ_flag
C41 P2 N1 P1 . . . . 173.79(15) ?
C31 P2 N1 P1 . . . . 55.30(19) ?
C51 P2 N1 P1 . . . . -67.26(19) ?
O1 P1 N1 P2 . . . . -25.4(2) ?
C21 P1 N1 P2 . . . . 101.52(17) ?
C11 P1 N1 P2 . . . . -149.62(16) ?
O1 P1 C11 C16 . . . . -157.41(13) ?
N1 P1 C11 C16 . . . . -27.08(16) ?
C21 P1 C11 C16 . . . . 85.50(15) ?
O1 P1 C11 C12 . . . . 26.37(15) ?
N1 P1 C11 C12 . . . . 156.70(13) ?
C21 P1 C11 C12 . . . . -90.72(14) ?
C16 C11 C12 C13 . . . . 0.3(2) ?
P1 C11 C12 C13 . . . . 176.66(14) ?
C11 C12 C13 C14 . . . . -0.2(3) ?
C12 C13 C14 C15 . . . . -0.6(3) ?
C13 C14 C15 C16 . . . . 1.2(3) ?
C14 C15 C16 C11 . . . . -1.1(3) ?
C12 C11 C16 C15 . . . . 0.3(3) ?
P1 C11 C16 C15 . . . . -175.88(14) ?
O1 P1 C21 C22 . . . . -18.58(16) ?
N1 P1 C21 C22 . . . . -151.12(14) ?
C11 P1 C21 C22 . . . . 98.56(15) ?
O1 P1 C21 C26 . . . . 164.52(14) ?
N1 P1 C21 C26 . . . . 31.99(17) ?
C11 P1 C21 C26 . . . . -78.33(15) ?
C26 C21 C22 C23 . . . . -0.1(3) ?
P1 C21 C22 C23 . . . . -177.12(14) ?
C21 C22 C23 C24 . . . . -1.0(3) ?
C22 C23 C24 C25 . . . . 1.2(3) ?
C23 C24 C25 C26 . . . . -0.1(3) ?
C22 C21 C26 C25 . . . . 1.2(3) ?
P1 C21 C26 C25 . . . . 178.09(14) ?
C24 C25 C26 C21 . . . . -1.1(3) ?
N1 P2 C31 C32 . . . . -33.42(18) ?
C41 P2 C31 C32 . . . . -152.60(15) ?
C51 P2 C31 C32 . . . . 94.86(16) ?
N1 P2 C31 C36 . . . . 148.99(15) ?
C41 P2 C31 C36 . . . . 29.82(17) ?
C51 P2 C31 C36 . . . . -82.72(17) ?
C36 C31 C32 C33 . . . . 1.3(3) ?
P2 C31 C32 C33 . . . . -176.30(16) ?
C31 C32 C33 C34 . . . . -0.6(3) ?
C32 C33 C34 C35 . . . . 0.0(3) ?
C33 C34 C35 C36 . . . . -0.1(3) ?
C34 C35 C36 C31 . . . . 0.8(3) ?
C32 C31 C36 C35 . . . . -1.4(3) ?
P2 C31 C36 C35 . . . . 176.14(16) ?
N1 P2 C41 C46 . . . . -38.07(14) ?
C31 P2 C41 C46 . . . . 85.57(13) ?
C51 P2 C41 C46 . . . . -162.90(13) ?
N1 P2 C41 C42 . . . . 141.06(13) ?
C31 P2 C41 C42 . . . . -95.30(14) ?
C51 P2 C41 C42 . . . . 16.23(16) ?
C46 C41 C42 C43 . . . . 0.5(2) ?
P2 C41 C42 C43 . . . . -178.67(13) ?
C41 C42 C43 C44 . . . . -0.5(3) ?
C42 C43 C44 C45 . . . . 0.0(3) ?
C43 C44 C45 C46 . . . . 0.7(3) ?
C44 C45 C46 C41 . . . . -0.8(3) ?
C42 C41 C46 C45 . . . . 0.2(2) ?
P2 C41 C46 C45 . . . . 179.36(14) ?
N1 P2 C51 C52 . . . . 155.63(15) ?
C41 P2 C51 C52 . . . . -84.66(17) ?
C31 P2 C51 C52 . . . . 28.00(17) ?
N1 P2 C51 C56 . . . . -24.50(18) ?
C41 P2 C51 C56 . . . . 95.21(15) ?
C31 P2 C51 C56 . . . . -152.12(14) ?
C56 C51 C52 C53 . . . . 0.8(3) ?
P2 C51 C52 C53 . . . . -179.31(16) ?
C51 C52 C53 C54 . . . . 0.3(3) ?
C52 C53 C54 C55 . . . . -1.1(3) ?
C53 C54 C55 C56 . . . . 0.9(3) ?
C54 C55 C56 C51 . . . . 0.2(3) ?
C52 C51 C56 C55 . . . . -1.0(3) ?
P2 C51 C56 C55 . . . . 179.07(15) ?

loop_
_cod_related_entry_id
_cod_related_entry_database
_cod_related_entry_code
1 ChemSpider 222001
